data_4326912
loop_
_publ_author_name
'Iryna N. Stepanenko'
'Maria S. Novak'
'Gerhard M\"uhlgassner'
'Alexander Roller'
'Michaela Hejl'
'Vladimir B. Arion'
'Michael A. Jakupec'
'Bernhard K. Keppler'

_publ_section_title
;
 Organometallic 3-(1H-Benzimidazol-2-yl)-1H-pyrazolo[3,4-b]pyridines as
 Potential Anticancer Agents
;
_journal_name_full 'Inorganic Chemistry'
_journal_page_first 11715
_journal_page_last 11728
_journal_paper_doi 10.1021/ic201704u
_journal_volume 50
_journal_year 2011
_chemical_formula_moiety 'C25 H26 Br Cl N5 O Os, C25 H25 Br Cl N5 O Os, 0.75(C H4 O), O'
_chemical_formula_sum 'C50.75 H54.5 Br2 Cl3 N10 O3 Os2'
_chemical_formula_weight 1499.11
_chemical_name_systematic
; 
(hapto^6^p-cymene){5-bromo-3-(7-methoxymethyl-1H-benzimidazol-kappaN-2-yl)-
1H-pyrazolo-kappaN-[3,4-b]pyridine}chloridoosmium(II) chloride- 
(hapto^6^p-cymene){5-bromo-3-(7-methoxymethyl-1H-benzimidazol-kappaN-2-yl)-
-pyrazolo-kappaN-[3,4-b]pyridin-1-ide}chloridoosmium(II) methanol water
solvate  
;
_space_group_IT_number 2
_symmetry_cell_setting triclinic
_symmetry_space_group_name_Hall '-P 1'
_symmetry_space_group_name_H-M 'P -1'
_atom_sites_solution_hydrogens geom
_atom_sites_solution_primary direct
_atom_sites_solution_secondary difmap
_audit_creation_method SHELXL-97
_cell_angle_alpha 104.233(2)
_cell_angle_beta 93.029(2)
_cell_angle_gamma 98.683(3)
_cell_formula_units_Z 2
_cell_length_a 10.0042(5)
_cell_length_b 15.3936(8)
_cell_length_c 17.8050(9)
_cell_measurement_reflns_used 6271
_cell_measurement_temperature 100(2)
_cell_measurement_theta_max 26.80
_cell_measurement_theta_min 2.29
_cell_volume 2615.7(2)
_computing_structure_refinement 'SHELXL-97 (Sheldrick, 1997)'
_computing_structure_solution 'SHELXS-97 (Sheldrick, 1990)'
_diffrn_ambient_temperature 100(2)
_diffrn_measured_fraction_theta_full 0.991
_diffrn_measured_fraction_theta_max 0.991
_diffrn_radiation_monochromator graphite
_diffrn_radiation_source 'fine-focus sealed tube'
_diffrn_radiation_type MoK\a
_diffrn_radiation_wavelength 0.71073
_diffrn_reflns_av_R_equivalents 0.0808
_diffrn_reflns_av_sigmaI/netI 0.0767
_diffrn_reflns_limit_h_max 11
_diffrn_reflns_limit_h_min -11
_diffrn_reflns_limit_k_max 18
_diffrn_reflns_limit_k_min -17
_diffrn_reflns_limit_l_max 21
_diffrn_reflns_limit_l_min -21
_diffrn_reflns_number 43523
_diffrn_reflns_theta_full 25.00
_diffrn_reflns_theta_max 25.00
_diffrn_reflns_theta_min 2.29
_exptl_absorpt_coefficient_mu 6.587
_exptl_absorpt_correction_T_max 0.7342
_exptl_absorpt_correction_T_min 0.2898
_exptl_absorpt_correction_type multi-scan
_exptl_absorpt_process_details SADABS
_exptl_crystal_colour orange
_exptl_crystal_density_diffrn 1.903
_exptl_crystal_description plate
_exptl_crystal_F_000 1452
_exptl_crystal_size_max 0.25
_exptl_crystal_size_mid 0.17
_exptl_crystal_size_min 0.05
_refine_diff_density_max 1.504
_refine_diff_density_min -1.405
_refine_diff_density_rms 0.187
_refine_ls_extinction_method none
_refine_ls_goodness_of_fit_ref 1.054
_refine_ls_hydrogen_treatment constr
_refine_ls_matrix_type full
_refine_ls_number_parameters 637
_refine_ls_number_reflns 9125
_refine_ls_number_restraints 28
_refine_ls_restrained_S_all 1.053
_refine_ls_R_factor_all 0.0837
_refine_ls_R_factor_gt 0.0442
_refine_ls_shift/su_max 0.001
_refine_ls_shift/su_mean 0.000
_refine_ls_structure_factor_coef Fsqd
_refine_ls_weighting_details 'calc w=1/[\s^2^(Fo^2^)+(0.0438P)^2^+2.7813P] where P=(Fo^2^+2Fc^2^)/3'
_refine_ls_weighting_scheme calc
_refine_ls_wR_factor_gt 0.0954
_refine_ls_wR_factor_ref 0.1055
_reflns_number_gt 6210
_reflns_number_total 9125
_reflns_threshold_expression >2sigma(I)
_cod_data_source_file ic201704u_si_002_7.cif
_cod_data_source_block irst826
_cod_original_formula_sum 'C50.75 H54.50 Br2 Cl3 N10 O3 Os2'
_cod_database_code 4326912

loop_
_symmetry_equiv_pos_as_xyz
'x, y, z'
'-x, -y, -z'

loop_
_atom_site_label
_atom_site_type_symbol
_atom_site_fract_x
_atom_site_fract_y
_atom_site_fract_z
_atom_site_U_iso_or_equiv
_atom_site_adp_type
_atom_site_occupancy
_atom_site_symmetry_multiplicity
_atom_site_calc_flag
_atom_site_refinement_flags
_atom_site_disorder_assembly
_atom_site_disorder_group
Os1A Os 0.79391(3) 0.18099(2) 0.893736(19) 0.02264(11) Uani 1 1 d . . .
Br1A Br 0.54319(8) 0.23152(6) 0.45454(5) 0.0277(2) Uani 1 1 d . . .
Cl1A Cl 1.0063(2) 0.22416(15) 0.84481(13) 0.0326(6) Uani 1 1 d . . .
N1A N 0.7165(6) 0.1612(5) 0.7796(4) 0.0225(16) Uani 1 1 d . . .
N2A N 0.6996(7) 0.0856(4) 0.7182(4) 0.0215(16) Uani 1 1 d . . .
N3A N 0.6409(7) 0.0562(4) 0.5827(4) 0.0232(16) Uani 1 1 d . . .
N4A N 0.6833(8) 0.3999(5) 0.8191(4) 0.039(2) Uani 1 1 d . . .
H40A H 0.6501 0.4185 0.7803 0.046 Uiso 1 1 calc R . .
N5A N 0.7578(7) 0.3086(4) 0.8858(4) 0.0283(18) Uani 1 1 d . . .
C1A C 0.6610(8) 0.1121(5) 0.6548(5) 0.0199(19) Uani 1 1 d . . .
C2A C 0.6084(8) 0.0948(6) 0.5278(5) 0.026(2) Uani 1 1 d . . .
H2A H 0.5938 0.0583 0.4757 0.031 Uiso 1 1 calc R . .
C3A C 0.5932(8) 0.1886(5) 0.5413(5) 0.0208(19) Uani 1 1 d . . .
C4A C 0.6133(8) 0.2449(6) 0.6147(5) 0.026(2) Uani 1 1 d . . .
H4A H 0.6039 0.3071 0.6249 0.032 Uiso 1 1 calc R . .
C5A C 0.6482(8) 0.2057(5) 0.6736(5) 0.0204(19) Uani 1 1 d . . .
C6A C 0.6852(8) 0.2334(5) 0.7552(5) 0.023(2) Uani 1 1 d . . .
C7A C 0.7065(8) 0.3151(5) 0.8168(5) 0.025(2) Uani 1 1 d . . .
C8A C 0.7219(11) 0.4517(7) 0.8947(5) 0.046(3) Uani 1 1 d . . .
C9A C 0.7174(14) 0.5443(8) 0.9287(6) 0.068(4) Uani 1 1 d . . .
C10A C 0.7708(15) 0.5759(8) 1.0063(7) 0.086(5) Uani 1 1 d . . .
H10A H 0.7719 0.6379 1.0322 0.103 Uiso 1 1 calc R . .
C11A C 0.8238(14) 0.5191(8) 1.0483(6) 0.074(4) Uani 1 1 d . . .
H11A H 0.8597 0.5440 1.1010 0.088 Uiso 1 1 calc R . .
C12A C 0.8238(11) 0.4273(7) 1.0133(6) 0.056(3) Uani 1 1 d . . .
H12A H 0.8578 0.3885 1.0410 0.068 Uiso 1 1 calc R . .
C13A C 0.7716(10) 0.3957(7) 0.9358(5) 0.040(3) Uani 1 1 d . . .
C14A C 0.6591(12) 0.6067(8) 0.8842(7) 0.078(4) Uani 1 1 d D . .
H14A H 0.6609 0.6658 0.9186 0.093 Uiso 0.60 1 d PR A 1
H14B H 0.5667 0.5810 0.8646 0.093 Uiso 0.60 1 d PR A 1
H14E H 0.5865 0.6316 0.9103 0.093 Uiso 0.40 1 d PR A 2
H14F H 0.6264 0.5747 0.8316 0.093 Uiso 0.40 1 d PR A 2
C16A C 0.9019(8) 0.1128(6) 0.9681(5) 0.025(2) Uani 1 1 d . . .
C17A C 0.8513(8) 0.1865(6) 1.0158(5) 0.028(2) Uani 1 1 d . . .
H17A H 0.9109 0.2306 1.0549 0.034 Uiso 1 1 calc R . .
C18A C 0.7118(9) 0.1951(6) 1.0059(5) 0.028(2) Uani 1 1 d . . .
H18A H 0.6807 0.2465 1.0367 0.034 Uiso 1 1 calc R . .
C19A C 0.6189(9) 0.1278(6) 0.9506(5) 0.028(2) Uani 1 1 d . . .
C20A C 0.6742(9) 0.0560(6) 0.9023(5) 0.029(2) Uani 1 1 d . . .
H20A H 0.6156 0.0124 0.8623 0.035 Uiso 1 1 calc R . .
C21A C 0.8115(9) 0.0466(6) 0.9111(5) 0.029(2) Uani 1 1 d . . .
H21A H 0.8432 -0.0037 0.8790 0.034 Uiso 1 1 calc R . .
C22A C 1.0492(8) 0.1067(7) 0.9777(5) 0.037(2) Uani 1 1 d . . .
H22A H 1.1039 0.1656 0.9788 0.056 Uiso 1 1 calc R . .
H22B H 1.0708 0.0599 0.9340 0.056 Uiso 1 1 calc R . .
H22C H 1.0694 0.0907 1.0265 0.056 Uiso 1 1 calc R . .
C23A C 0.4700(9) 0.1330(8) 0.9426(6) 0.044(3) Uani 1 1 d . . .
H23A H 0.4216 0.0786 0.9021 0.053 Uiso 1 1 calc R . .
C24A C 0.4365(10) 0.2166(8) 0.9247(7) 0.056(3) Uani 1 1 d . . .
H24A H 0.3376 0.2130 0.9197 0.084 Uiso 1 1 calc R . .
H24B H 0.4723 0.2224 0.8757 0.084 Uiso 1 1 calc R . .
H24C H 0.4773 0.2696 0.9667 0.084 Uiso 1 1 calc R . .
C25A C 0.4192(12) 0.1302(11) 1.0233(8) 0.100(6) Uani 1 1 d . . .
H25A H 0.4397 0.0754 1.0369 0.150 Uiso 1 1 calc R . .
H25B H 0.3209 0.1292 1.0208 0.150 Uiso 1 1 calc R . .
H25C H 0.4650 0.1841 1.0629 0.150 Uiso 1 1 calc R . .
Os1B Os 0.97561(3) 0.87900(2) 0.670064(19) 0.01986(11) Uani 1 1 d . . .
Br1B Br 0.24113(9) 0.64671(6) 0.79737(5) 0.0304(2) Uani 1 1 d . . .
Cl1B Cl 1.0244(2) 0.88259(14) 0.80471(12) 0.0250(5) Uani 1 1 d . . .
N1B N 0.7740(6) 0.8485(4) 0.6947(4) 0.0217(16) Uani 1 1 d . . .
N2B N 0.6848(6) 0.9026(4) 0.7209(4) 0.0213(16) Uani 1 1 d . . .
H200 H 0.6956 0.9615 0.7253 0.026 Uiso 1 1 calc R . .
N3B N 0.4613(6) 0.8820(5) 0.7670(4) 0.0236(17) Uani 1 1 d . . .
N4B N 0.8041(6) 0.6105(4) 0.6564(4) 0.0212(16) Uani 1 1 d . . .
H40B H 0.7322 0.5732 0.6626 0.025 Uiso 1 1 calc R . .
N5B N 0.9379(7) 0.7379(4) 0.6543(4) 0.0233(17) Uani 1 1 d . . .
C1B C 0.5732(8) 0.8510(5) 0.7397(5) 0.0209(19) Uani 1 1 d . . .
C2B C 0.3686(8) 0.8192(6) 0.7818(5) 0.025(2) Uani 1 1 d . . .
H2B H 0.2877 0.8373 0.8013 0.029 Uiso 1 1 calc R . .
C3B C 0.3818(8) 0.7275(6) 0.7706(5) 0.023(2) Uani 1 1 d . . .
C4B C 0.4940(8) 0.6936(5) 0.7397(4) 0.021(2) Uani 1 1 d . . .
H4B H 0.5022 0.6313 0.7304 0.026 Uiso 1 1 calc R . .
C5B C 0.5952(8) 0.7596(5) 0.7231(4) 0.0199(19) Uani 1 1 d . . .
C6B C 0.7248(7) 0.7616(5) 0.6947(5) 0.0183(19) Uani 1 1 d . . .
C7B C 0.8161(8) 0.7005(5) 0.6696(5) 0.0199(19) Uani 1 1 d . . .
C8B C 0.9245(8) 0.5863(5) 0.6315(5) 0.0210(19) Uani 1 1 d . . .
C9B C 0.9704(9) 0.5018(6) 0.6101(5) 0.024(2) Uani 1 1 d . C .
C10B C 1.0992(8) 0.5036(6) 0.5886(5) 0.026(2) Uani 1 1 d . . .
H10B H 1.1325 0.4479 0.5735 0.031 Uiso 1 1 calc R . .
C11B C 1.1848(8) 0.5845(6) 0.5878(4) 0.0209(19) Uani 1 1 d . . .
H11B H 1.2742 0.5822 0.5728 0.025 Uiso 1 1 calc R . .
C12B C 1.1413(8) 0.6672(6) 0.6083(4) 0.022(2) Uani 1 1 d . . .
H12B H 1.1988 0.7220 0.6075 0.027 Uiso 1 1 calc R . .
C13B C 1.0103(8) 0.6673(5) 0.6301(4) 0.0180(18) Uani 1 1 d . . .
C14B C 0.8777(9) 0.4150(6) 0.6141(5) 0.032(2) Uani 1 1 d D . .
H14C H 0.9130 0.3630 0.5861 0.039 Uiso 0.80 1 d PR B 1
H14D H 0.7896 0.4138 0.5893 0.039 Uiso 0.80 1 d PR B 1
H14G H 0.8080 0.4004 0.5716 0.039 Uiso 0.20 1 d PR B 2
H14J H 0.8344 0.4266 0.6615 0.039 Uiso 0.20 1 d PR B 2
C16B C 1.1435(8) 0.9996(6) 0.6861(5) 0.026(2) Uani 1 1 d . . .
C17B C 1.0147(8) 1.0238(6) 0.6690(5) 0.028(2) Uani 1 1 d . . .
H17B H 0.9871 1.0751 0.7021 0.034 Uiso 1 1 calc R . .
C18B C 0.9274(8) 0.9703(5) 0.6018(5) 0.024(2) Uani 1 1 d . . .
H18B H 0.8405 0.9855 0.5925 0.028 Uiso 1 1 calc R . .
C19B C 0.9661(8) 0.8963(6) 0.5493(5) 0.023(2) Uani 1 1 d . . .
C20B C 1.0905(8) 0.8692(5) 0.5688(5) 0.025(2) Uani 1 1 d . . .
H20B H 1.1153 0.8160 0.5368 0.030 Uiso 1 1 calc R . .
C21B C 1.1784(8) 0.9205(6) 0.6356(5) 0.026(2) Uani 1 1 d . . .
H21B H 1.2618 0.9018 0.6468 0.031 Uiso 1 1 calc R . .
C22B C 1.2355(8) 1.0520(5) 0.7585(5) 0.023(2) Uani 1 1 d . . .
H22D H 1.2853 1.0104 0.7777 0.035 Uiso 1 1 calc R . .
H22E H 1.1806 1.0799 0.7987 0.035 Uiso 1 1 calc R . .
H22F H 1.3002 1.0996 0.7458 0.035 Uiso 1 1 calc R . .
C23B C 0.8807(9) 0.8420(6) 0.4748(5) 0.028(2) Uani 1 1 d . . .
H23B H 0.9408 0.8413 0.4316 0.034 Uiso 1 1 calc R . .
C24B C 0.7596(9) 0.8834(6) 0.4545(6) 0.040(3) Uani 1 1 d . . .
H24D H 0.7102 0.8453 0.4056 0.060 Uiso 1 1 calc R . .
H24E H 0.7912 0.9445 0.4485 0.060 Uiso 1 1 calc R . .
H24F H 0.6990 0.8872 0.4963 0.060 Uiso 1 1 calc R . .
C25B C 0.8306(10) 0.7414(6) 0.4737(6) 0.040(3) Uani 1 1 d . . .
H25D H 0.9080 0.7139 0.4866 0.061 Uiso 1 1 calc R . .
H25E H 0.7876 0.7082 0.4218 0.061 Uiso 1 1 calc R . .
H25F H 0.7645 0.7386 0.5121 0.061 Uiso 1 1 calc R . .
Cl2 Cl 0.4515(3) 0.53161(17) 0.32291(17) 0.0523(7) Uani 1 1 d . . .
O2 O 0.6411(14) 0.6924(10) 0.2775(8) 0.119(5) Uani 0.75 1 d P . .
H2 H 0.6505 0.6635 0.3112 0.179 Uiso 0.75 1 d PR . .
C26 C 0.6806(17) 0.6511(14) 0.2131(10) 0.089(6) Uani 0.75 1 d P . .
H26A H 0.7536 0.6916 0.1979 0.133 Uiso 0.75 1 calc PR . .
H26B H 0.6042 0.6336 0.1726 0.133 Uiso 0.75 1 calc PR . .
H26C H 0.7143 0.5965 0.2195 0.133 Uiso 0.75 1 calc PR . .
O3 O 0.450(2) 0.4578(18) 0.4914(15) 0.044(7) Uiso 0.25 1 d P . .
O1B O 0.8640(8) 0.4098(6) 0.6908(4) 0.0492(15) Uiso 0.80 1 d PD C 1
C15B C 0.9836(11) 0.3937(9) 0.7259(7) 0.0492(15) Uiso 0.80 1 d PD C 1
H15A H 0.9699 0.3916 0.7796 0.074 Uiso 0.80 1 d PR C 1
H15B H 1.0589 0.4426 0.7261 0.074 Uiso 0.80 1 d PR C 1
H15C H 1.0051 0.3354 0.6969 0.074 Uiso 0.80 1 d PR C 1
O1Y O 0.943(3) 0.3400(15) 0.6132(18) 0.0492(15) Uiso 0.20 1 d PD C 2
C15X C 1.001(5) 0.358(4) 0.690(2) 0.0492(15) Uiso 0.20 1 d PD C 2
H15D H 1.0504 0.3093 0.6952 0.074 Uiso 0.20 1 d PR C 2
H15E H 0.9287 0.3612 0.7253 0.074 Uiso 0.20 1 d PR C 2
H15F H 1.0640 0.4163 0.7040 0.074 Uiso 0.20 1 d PR C 2
C15A C 0.8734(12) 0.6475(12) 0.8501(10) 0.0492(15) Uiso 0.60 1 d PD D 1
H15G H 0.9264 0.6511 0.8059 0.074 Uiso 0.60 1 d PR D 1
H15H H 0.9079 0.6065 0.8778 0.074 Uiso 0.60 1 d PR D 1
H15I H 0.8815 0.7082 0.8856 0.074 Uiso 0.60 1 d PR D 1
O1A O 0.7372(10) 0.6144(8) 0.8215(6) 0.0492(15) Uiso 0.60 1 d PD D 1
C15Y C 0.878(2) 0.6936(19) 0.8416(14) 0.0492(15) Uiso 0.40 1 d PD D 2
H15J H 0.9316 0.7531 0.8678 0.074 Uiso 0.40 1 d PR D 2
H15K H 0.8418 0.6947 0.7896 0.074 Uiso 0.40 1 d PR D 2
H15L H 0.9356 0.6468 0.8369 0.074 Uiso 0.40 1 d PR D 2
O1X O 0.7707(14) 0.6749(10) 0.8858(9) 0.0492(15) Uiso 0.40 1 d PD D 2

loop_
_atom_site_aniso_label
_atom_site_aniso_U_11
_atom_site_aniso_U_22
_atom_site_aniso_U_33
_atom_site_aniso_U_23
_atom_site_aniso_U_13
_atom_site_aniso_U_12
Os1A 0.0309(2) 0.0162(2) 0.0200(2) 0.00317(15) 0.00112(16) 0.00452(15)
Br1A 0.0301(5) 0.0307(5) 0.0256(5) 0.0132(4) 0.0026(4) 0.0055(4)
Cl1A 0.0357(13) 0.0246(13) 0.0362(14) 0.0084(10) 0.0072(11) -0.0007(10)
N1A 0.020(4) 0.023(4) 0.025(4) 0.008(3) 0.001(3) 0.003(3)
N2A 0.032(4) 0.008(4) 0.020(4) -0.001(3) 0.004(3) -0.001(3)
N3A 0.028(4) 0.018(4) 0.025(4) 0.007(3) -0.004(3) 0.004(3)
N4A 0.063(6) 0.019(4) 0.035(5) 0.004(4) -0.002(4) 0.018(4)
N5A 0.050(5) 0.013(4) 0.017(4) -0.002(3) -0.004(4) 0.003(3)
C1A 0.021(5) 0.019(5) 0.025(5) 0.013(4) 0.006(4) 0.007(4)
C2A 0.025(5) 0.028(5) 0.018(5) -0.003(4) -0.004(4) 0.004(4)
C3A 0.023(5) 0.015(5) 0.022(5) 0.004(4) 0.004(4) -0.003(4)
C4A 0.025(5) 0.024(5) 0.026(5) 0.003(4) -0.001(4) -0.001(4)
C5A 0.019(4) 0.021(5) 0.024(5) 0.011(4) 0.004(4) 0.002(4)
C6A 0.035(5) 0.018(5) 0.016(5) 0.011(4) 0.003(4) -0.003(4)
C7A 0.032(5) 0.014(5) 0.031(6) 0.006(4) 0.010(4) 0.006(4)
C8A 0.085(8) 0.030(6) 0.022(6) -0.001(5) -0.004(5) 0.019(6)
C9A 0.141(12) 0.035(7) 0.031(7) 0.006(5) -0.006(7) 0.032(7)
C10A 0.178(15) 0.031(7) 0.043(8) -0.003(6) -0.010(9) 0.030(8)
C11A 0.151(13) 0.038(7) 0.026(6) -0.001(5) -0.010(7) 0.022(8)
C12A 0.082(8) 0.037(7) 0.042(7) 0.004(5) -0.004(6) -0.002(6)
C13A 0.063(7) 0.030(6) 0.027(6) 0.004(5) 0.007(5) 0.012(5)
C14A 0.091(10) 0.067(9) 0.073(9) 0.031(8) -0.018(8) -0.002(8)
C16A 0.034(5) 0.025(5) 0.022(5) 0.014(4) 0.002(4) 0.007(4)
C17A 0.029(5) 0.034(6) 0.019(5) 0.007(4) -0.002(4) 0.001(4)
C18A 0.047(6) 0.017(5) 0.023(5) 0.004(4) 0.011(4) 0.014(4)
C19A 0.039(6) 0.023(5) 0.023(5) 0.008(4) 0.008(4) 0.004(4)
C20A 0.046(6) 0.016(5) 0.021(5) 0.007(4) -0.001(4) -0.009(4)
C21A 0.044(6) 0.017(5) 0.030(5) 0.011(4) 0.008(4) 0.013(4)
C22A 0.022(5) 0.047(7) 0.044(6) 0.019(5) 0.006(4) 0.001(4)
C23A 0.025(5) 0.056(7) 0.061(7) 0.026(6) 0.001(5) 0.015(5)
C24A 0.044(7) 0.062(8) 0.068(8) 0.020(7) 0.010(6) 0.020(6)
C25A 0.048(8) 0.154(16) 0.135(14) 0.100(12) 0.030(8) 0.023(9)
Os1B 0.0221(2) 0.01360(19) 0.0251(2) 0.00538(15) 0.00549(15) 0.00517(14)
Br1B 0.0325(5) 0.0265(5) 0.0304(5) 0.0055(4) 0.0118(4) -0.0004(4)
Cl1B 0.0269(12) 0.0252(12) 0.0254(12) 0.0075(10) 0.0050(9) 0.0093(9)
N1B 0.014(4) 0.018(4) 0.036(4) 0.006(3) 0.003(3) 0.011(3)
N2B 0.028(4) 0.011(4) 0.029(4) 0.009(3) 0.006(3) 0.010(3)
N3B 0.018(4) 0.021(4) 0.031(4) 0.004(3) 0.007(3) 0.006(3)
N4B 0.023(4) 0.013(4) 0.030(4) 0.008(3) 0.008(3) 0.003(3)
N5B 0.025(4) 0.016(4) 0.029(4) 0.006(3) 0.000(3) 0.007(3)
C1B 0.023(5) 0.018(5) 0.022(5) 0.008(4) 0.000(4) -0.001(4)
C2B 0.021(5) 0.025(5) 0.027(5) 0.004(4) 0.003(4) 0.006(4)
C3B 0.023(5) 0.023(5) 0.018(5) -0.001(4) 0.003(4) 0.001(4)
C4B 0.026(5) 0.016(5) 0.019(5) 0.001(4) -0.004(4) 0.000(4)
C5B 0.024(5) 0.014(4) 0.019(5) -0.002(4) -0.003(4) 0.006(4)
C6B 0.017(4) 0.012(4) 0.022(5) 0.000(4) -0.002(4) -0.002(3)
C7B 0.023(5) 0.014(5) 0.023(5) 0.007(4) -0.002(4) 0.002(4)
C8B 0.028(5) 0.012(4) 0.026(5) 0.005(4) 0.004(4) 0.008(4)
C9B 0.036(5) 0.022(5) 0.017(5) 0.007(4) -0.004(4) 0.008(4)
C10B 0.032(5) 0.018(5) 0.031(5) 0.004(4) 0.010(4) 0.012(4)
C11B 0.023(5) 0.027(5) 0.015(5) 0.006(4) 0.002(4) 0.010(4)
C12B 0.027(5) 0.021(5) 0.020(5) 0.006(4) 0.006(4) 0.005(4)
C13B 0.025(5) 0.013(4) 0.018(5) 0.005(4) 0.001(4) 0.009(4)
C14B 0.036(5) 0.032(6) 0.031(6) 0.002(4) 0.007(4) 0.017(4)
C16B 0.022(5) 0.017(5) 0.043(6) 0.015(4) 0.012(4) 0.001(4)
C17B 0.034(5) 0.017(5) 0.036(6) 0.007(4) 0.014(4) 0.006(4)
C18B 0.030(5) 0.012(4) 0.032(5) 0.009(4) 0.002(4) 0.007(4)
C19B 0.027(5) 0.017(5) 0.029(5) 0.010(4) 0.013(4) 0.007(4)
C20B 0.032(5) 0.010(4) 0.033(5) 0.002(4) 0.016(4) 0.003(4)
C21B 0.015(4) 0.026(5) 0.039(6) 0.011(4) 0.014(4) 0.004(4)
C22B 0.025(5) 0.020(5) 0.028(5) 0.008(4) 0.005(4) 0.011(4)
C23B 0.033(5) 0.029(5) 0.022(5) 0.005(4) 0.008(4) 0.005(4)
C24B 0.048(6) 0.033(6) 0.041(6) 0.015(5) -0.003(5) 0.010(5)
C25B 0.053(6) 0.020(5) 0.045(6) 0.002(5) -0.007(5) 0.012(5)
Cl2 0.0499(16) 0.0292(14) 0.079(2) 0.0104(14) 0.0168(15) 0.0125(12)
O2 0.118(11) 0.125(13) 0.083(10) -0.012(9) 0.015(9) -0.017(9)
C26 0.077(13) 0.121(18) 0.068(13) 0.021(13) 0.036(11) 0.017(12)

loop_
_atom_type_symbol
_atom_type_description
_atom_type_scat_dispersion_real
_atom_type_scat_dispersion_imag
_atom_type_scat_source
C C 0.0033 0.0016 'International Tables Vol C Tables 4.2.6.8 and 6.1.1.4'
H H 0.0000 0.0000 'International Tables Vol C Tables 4.2.6.8 and 6.1.1.4'
N N 0.0061 0.0033 'International Tables Vol C Tables 4.2.6.8 and 6.1.1.4'
Cl Cl 0.1484 0.1585 'International Tables Vol C Tables 4.2.6.8 and 6.1.1.4'
Os Os -1.2165 7.6030 'International Tables Vol C Tables 4.2.6.8 and 6.1.1.4'
Br Br -0.2901 2.4595 'International Tables Vol C Tables 4.2.6.8 and 6.1.1.4'
O O 0.0106 0.0060 'International Tables Vol C Tables 4.2.6.8 and 6.1.1.4'

loop_
_geom_angle_atom_site_label_1
_geom_angle_atom_site_label_2
_geom_angle_atom_site_label_3
_geom_angle
N1A Os1A N5A 75.1(3)
N1A Os1A C20A 91.9(3)
N5A Os1A C20A 136.7(3)
N1A Os1A C18A 136.3(3)
N5A Os1A C18A 92.9(3)
C20A Os1A C18A 68.2(3)
N1A Os1A C21A 107.2(3)
N5A Os1A C21A 173.1(3)
C20A Os1A C21A 37.8(3)
C18A Os1A C21A 80.9(3)
N1A Os1A C17A 171.6(3)
N5A Os1A C17A 109.3(3)
C20A Os1A C17A 80.0(3)
C18A Os1A C17A 38.1(3)
C21A Os1A C17A 67.5(3)
N1A Os1A C16A 140.6(3)
N5A Os1A C16A 142.4(3)
C20A Os1A C16A 67.9(3)
C18A Os1A C16A 68.7(3)
C21A Os1A C16A 37.5(3)
C17A Os1A C16A 37.5(3)
N1A Os1A C19A 104.0(3)
N5A Os1A C19A 104.5(3)
C20A Os1A C19A 38.1(3)
C18A Os1A C19A 37.7(3)
C21A Os1A C19A 68.7(3)
C17A Os1A C19A 68.3(3)
C16A Os1A C19A 81.2(3)
N1A Os1A Cl1A 83.56(18)
N5A Os1A Cl1A 84.2(2)
C20A Os1A Cl1A 136.2(3)
C18A Os1A Cl1A 137.8(2)
C21A Os1A Cl1A 102.5(2)
C17A Os1A Cl1A 103.8(2)
C16A Os1A Cl1A 88.5(2)
C19A Os1A Cl1A 169.7(2)
C6A N1A N2A 110.1(7)
C6A N1A Os1A 119.2(5)
N2A N1A Os1A 130.5(5)
C1A N2A N1A 106.4(6)
C2A N3A C1A 114.5(7)
C7A N4A C8A 106.7(8)
C7A N4A H40A 126.7
C8A N4A H40A 126.7
C7A N5A C13A 105.9(7)
C7A N5A Os1A 117.4(5)
C13A N5A Os1A 136.8(6)
N3A C1A N2A 123.1(7)
N3A C1A C5A 125.0(8)
N2A C1A C5A 111.9(7)
N3A C2A C3A 124.3(7)
N3A C2A H2A 117.8
C3A C2A H2A 117.8
C4A C3A C2A 120.8(8)
C4A C3A Br1A 121.1(7)
C2A C3A Br1A 118.1(6)
C3A C4A C5A 115.9(8)
C3A C4A H4A 122.1
C5A C4A H4A 122.1
C4A C5A C6A 138.0(8)
C4A C5A C1A 119.4(8)
C6A C5A C1A 102.5(7)
N1A C6A C5A 109.1(7)
N1A C6A C7A 112.2(7)
C5A C6A C7A 138.5(8)
N5A C7A N4A 112.2(7)
N5A C7A C6A 116.0(7)
N4A C7A C6A 131.8(8)
N4A C8A C13A 107.2(9)
N4A C8A C9A 130.0(9)
C13A C8A C9A 122.8(9)
C10A C9A C8A 114.7(10)
C10A C9A C14A 121.9(11)
C8A C9A C14A 123.4(10)
C9A C10A C11A 122.6(11)
C9A C10A H10A 118.7
C11A C10A H10A 118.7
C12A C11A C10A 121.1(10)
C12A C11A H11A 119.5
C10A C11A H11A 119.5
C13A C12A C11A 116.5(11)
C13A C12A H12A 121.8
C11A C12A H12A 121.8
C12A C13A C8A 122.3(10)
C12A C13A N5A 129.7(10)
C8A C13A N5A 108.0(8)
O1X C14A O1A 53.8(8)
O1X C14A C9A 103.6(11)
O1A C14A C9A 109.4(11)
O1X C14A H14A 61.9
O1A C14A H14A 109.8
C9A C14A H14A 110.1
O1X C14A H14B 146.7
O1A C14A H14B 109.5
C9A C14A H14B 109.4
H14A C14A H14B 108.6
O1X C14A H14E 111.5
O1A C14A H14E 140.2
C9A C14A H14E 110.2
H14A C14A H14E 51.1
H14B C14A H14E 60.4
O1X C14A H14F 110.5
O1A C14A H14F 58.6
C9A C14A H14F 111.7
H14A C14A H14F 138.1
H14B C14A H14F 53.2
H14E C14A H14F 109.3
C21A C16A C17A 119.0(8)
C21A C16A C22A 121.0(8)
C17A C16A C22A 119.9(8)
C21A C16A Os1A 70.6(5)
C17A C16A Os1A 70.7(5)
C22A C16A Os1A 130.1(6)
C16A C17A C18A 120.8(8)
C16A C17A Os1A 71.8(5)
C18A C17A Os1A 70.1(5)
C16A C17A H17A 119.6
C18A C17A H17A 119.6
Os1A C17A H17A 131.4
C19A C18A C17A 120.8(8)
C19A C18A Os1A 72.8(5)
C17A C18A Os1A 71.8(5)
C19A C18A H18A 119.6
C17A C18A H18A 119.6
Os1A C18A H18A 127.9
C18A C19A C20A 116.7(8)
C18A C19A C23A 121.5(8)
C20A C19A C23A 121.8(8)
C18A C19A Os1A 69.4(5)
C20A C19A Os1A 68.4(5)
C23A C19A Os1A 132.5(7)
C21A C20A C19A 123.1(8)
C21A C20A Os1A 72.8(5)
C19A C20A Os1A 73.5(5)
C21A C20A H20A 118.5
C19A C20A H20A 118.5
Os1A C20A H20A 127.4
C20A C21A C16A 119.4(8)
C20A C21A Os1A 69.4(5)
C16A C21A Os1A 71.9(5)
C20A C21A H21A 120.3
C16A C21A H21A 120.3
Os1A C21A H21A 131.1
C16A C22A H22A 109.5
C16A C22A H22B 109.5
H22A C22A H22B 109.5
C16A C22A H22C 109.5
H22A C22A H22C 109.5
H22B C22A H22C 109.5
C24A C23A C19A 115.6(9)
C24A C23A C25A 107.4(10)
C19A C23A C25A 105.5(8)
C24A C23A H23A 109.4
C19A C23A H23A 109.4
C25A C23A H23A 109.4
C23A C24A H24A 109.5
C23A C24A H24B 109.5
H24A C24A H24B 109.5
C23A C24A H24C 109.5
H24A C24A H24C 109.5
H24B C24A H24C 109.5
C23A C25A H25A 109.5
C23A C25A H25B 109.5
H25A C25A H25B 109.5
C23A C25A H25C 109.5
H25A C25A H25C 109.5
H25B C25A H25C 109.5
N5B Os1B N1B 74.8(3)
N5B Os1B C18B 134.9(3)
N1B Os1B C18B 93.0(3)
N5B Os1B C20B 92.8(3)
N1B Os1B C20B 138.5(3)
C18B Os1B C20B 67.8(3)
N5B Os1B C21B 109.6(3)
N1B Os1B C21B 173.3(3)
C18B Os1B C21B 80.3(3)
C20B Os1B C21B 38.0(3)
N5B Os1B C17B 172.1(3)
N1B Os1B C17B 107.5(3)
C18B Os1B C17B 38.3(3)
C20B Os1B C17B 80.5(3)
C21B Os1B C17B 67.4(3)
N5B Os1B C19B 104.0(3)
N1B Os1B C19B 106.2(3)
C18B Os1B C19B 37.2(3)
C20B Os1B C19B 37.7(3)
C21B Os1B C19B 68.1(3)
C17B Os1B C19B 68.1(3)
N5B Os1B C16B 143.1(3)
N1B Os1B C16B 140.0(3)
C18B Os1B C16B 68.3(3)
C20B Os1B C16B 68.2(3)
C21B Os1B C16B 37.3(3)
C17B Os1B C16B 37.4(3)
C19B Os1B C16B 80.5(3)
N5B Os1B Cl1B 84.02(19)
N1B Os1B Cl1B 83.07(19)
C18B Os1B Cl1B 138.5(2)
C20B Os1B Cl1B 135.8(2)
C21B Os1B Cl1B 102.2(2)
C17B Os1B Cl1B 103.7(2)
C19B Os1B Cl1B 168.9(2)
C16B Os1B Cl1B 88.6(2)
N2B N1B C6B 110.3(6)
N2B N1B Os1B 131.1(5)
C6B N1B Os1B 118.1(5)
N1B N2B C1B 108.8(6)
N1B N2B H200 125.6
C1B N2B H200 125.6
C2B N3B C1B 114.3(7)
C7B N4B C8B 107.8(7)
C7B N4B H40B 126.1
C8B N4B H40B 126.1
C7B N5B C13B 106.7(6)
C7B N5B Os1B 117.5(5)
C13B N5B Os1B 135.7(5)
N3B C1B N2B 125.7(7)
N3B C1B C5B 126.4(7)
N2B C1B C5B 107.8(7)
N3B C2B C3B 124.2(8)
N3B C2B H2B 117.9
C3B C2B H2B 117.9
C4B C3B C2B 122.2(8)
C4B C3B Br1B 118.8(6)
C2B C3B Br1B 118.9(6)
C3B C4B C5B 114.7(8)
C3B C4B H4B 122.7
C5B C4B H4B 122.7
C6B C5B C4B 136.9(8)
C6B C5B C1B 105.0(7)
C4B C5B C1B 118.0(7)
N1B C6B C5B 108.1(7)
N1B C6B C7B 113.4(7)
C5B C6B C7B 138.4(8)
N4B C7B N5B 111.8(7)
N4B C7B C6B 132.3(7)
N5B C7B C6B 115.9(7)
N4B C8B C13B 106.7(7)
N4B C8B C9B 132.9(8)
C13B C8B C9B 120.4(7)
C10B C9B C8B 116.8(8)
C10B C9B C14B 123.4(8)
C8B C9B C14B 119.8(7)
C9B C10B C11B 122.7(8)
C9B C10B H10B 118.6
C11B C10B H10B 118.6
C12B C11B C10B 121.1(8)
C12B C11B H11B 119.4
C10B C11B H11B 119.4
C11B C12B C13B 117.3(8)
C11B C12B H12B 121.3
C13B C12B H12B 121.3
C12B C13B N5B 131.3(7)
C12B C13B C8B 121.7(7)
N5B C13B C8B 107.0(7)
O1B C14B O1Y 81.0(14)
O1B C14B C9B 112.3(7)
O1Y C14B C9B 115.4(15)
O1B C14B H14C 109.4
C9B C14B H14C 109.6
O1B C14B H14D 108.7
O1Y C14B H14D 126.7
C9B C14B H14D 108.7
H14C C14B H14D 108.1
O1B C14B H14G 127.8
O1Y C14B H14G 110.4
C9B C14B H14G 107.7
H14C C14B H14G 86.4
O1Y C14B H14J 106.4
C9B C14B H14J 109.1
H14C C14B H14J 132.0
H14D C14B H14J 84.9
H14G C14B H14J 107.6
C21B C16B C17B 117.7(8)
C21B C16B C22B 120.8(7)
C17B C16B C22B 121.3(8)
C21B C16B Os1B 69.1(4)
C17B C16B Os1B 69.5(5)
C22B C16B Os1B 129.5(6)
C16B C17B C18B 119.9(8)
C16B C17B Os1B 73.2(5)
C18B C17B Os1B 69.0(5)
C16B C17B H17B 120.1
C18B C17B H17B 120.1
Os1B C17B H17B 130.3
C19B C18B C17B 122.2(8)
C19B C18B Os1B 74.1(5)
C17B C18B Os1B 72.6(5)
C19B C18B H18B 118.9
C17B C18B H18B 118.9
Os1B C18B H18B 126.3
C18B C19B C20B 117.6(8)
C18B C19B C23B 123.8(8)
C20B C19B C23B 118.6(7)
C18B C19B Os1B 68.7(5)
C20B C19B Os1B 69.1(5)
C23B C19B Os1B 132.2(6)
C19B C20B C21B 121.0(8)
C19B C20B Os1B 73.2(5)
C21B C20B Os1B 71.8(5)
C19B C20B H20B 119.5
C21B C20B H20B 119.5
Os1B C20B H20B 127.5
C20B C21B C16B 121.2(8)
C20B C21B Os1B 70.1(4)
C16B C21B Os1B 73.6(4)
C20B C21B H21B 119.4
C16B C21B H21B 119.4
Os1B C21B H21B 129.4
C16B C22B H22D 109.5
C16B C22B H22E 109.5
H22D C22B H22E 109.5
C16B C22B H22F 109.5
H22D C22B H22F 109.5
H22E C22B H22F 109.5
C24B C23B C19B 114.1(8)
C24B C23B C25B 108.7(7)
C19B C23B C25B 113.5(7)
C24B C23B H23B 106.7
C19B C23B H23B 106.7
C25B C23B H23B 106.7
C23B C24B H24D 109.5
C23B C24B H24E 109.5
H24D C24B H24E 109.5
C23B C24B H24F 109.5
H24D C24B H24F 109.5
H24E C24B H24F 109.5
C23B C25B H25D 109.5
C23B C25B H25E 109.5
H25D C25B H25E 109.5
C23B C25B H25F 109.5
H25D C25B H25F 109.5
H25E C25B H25F 109.5
C26 O2 H2 110.2
O2 C26 H26A 109.5
O2 C26 H26B 109.5
H26A C26 H26B 109.5
O2 C26 H26C 109.5
H26A C26 H26C 109.5
H26B C26 H26C 109.5
C14B O1B C15B 111.9(9)
C15B O1B H14J 146.9
C14B O1B H15E 124.3
H14J O1B H15E 161.8
O1B C15B H15A 109.1
O1B C15B H15B 109.9
H15A C15B H15B 109.5
O1B C15B H15C 109.5
H15A C15B H15C 109.5
H15B C15B H15C 109.5
O1B C15B H15D 124.2
H15A C15B H15D 102.7
H15B C15B H15D 100.7
O1B C15B H15E 66.9
H15A C15B H15E 71.5
H15B C15B H15E 176.6
H15C C15B H15E 72.9
H15D C15B H15E 82.1
O1B C15B H15F 112.4
H15A C15B H15F 130.2
H15C C15B H15F 81.3
H15D C15B H15F 75.3
H15E C15B H15F 151.5
C14B O1Y C15X 103(3)
C15X O1Y H14C 140.6
O1Y C15X H15B 118.8
H15B C15X H15C 127.0
O1Y C15X H15D 109.2
H15B C15X H15D 117.4
O1Y C15X H15E 108.9
H15B C15X H15E 91.1
H15C C15X H15E 83.3
H15D C15X H15E 109.5
O1Y C15X H15F 110.3
H15C C15X H15F 127.5
H15D C15X H15F 109.5
H15E C15X H15F 109.5
O1A C15A H15G 108.3
O1A C15A H15H 110.3
H15G C15A H15H 109.5
O1A C15A H15I 109.8
H15G C15A H15I 109.5
H15H C15A H15I 109.5
O1A C15A H15J 120.2
H15G C15A H15J 77.3
H15H C15A H15J 123.9
O1A C15A H15K 73.1
H15G C15A H15K 54.9
H15H C15A H15K 163.2
H15I C15A H15K 83.7
H15J C15A H15K 62.6
O1A C15A H15L 138.2
H15H C15A H15L 79.8
H15I C15A H15L 103.9
H15J C15A H15L 78.7
H15K C15A H15L 87.1
C15A O1A C14A 109.3(11)
C15A O1A H14F 147.4
O1X C15Y H15G 129.7
O1X C15Y H15I 55.2
H15G C15Y H15I 131.3
O1X C15Y H15J 108.8
H15G C15Y H15J 115.8
H15I C15Y H15J 62.5
O1X C15Y H15K 109.8
H15G C15Y H15K 76.3
H15I C15Y H15K 152.3
H15J C15Y H15K 109.5
O1X C15Y H15L 109.8
H15I C15Y H15L 98.0
H15J C15Y H15L 109.5
H15K C15Y H15L 109.5
C15Y O1X C14A 139.9(17)
C15Y O1X H14A 169.2
C14A O1X H15I 159.0
H14A O1X H15I 151.6

loop_
_geom_bond_atom_site_label_1
_geom_bond_atom_site_label_2
_geom_bond_distance
_geom_bond_site_symmetry_2
Os1A N1A 2.068(7) .
Os1A N5A 2.086(7) .
Os1A C20A 2.151(8) .
Os1A C18A 2.174(8) .
Os1A C21A 2.196(8) .
Os1A C17A 2.197(8) .
Os1A C16A 2.212(8) .
Os1A C19A 2.219(8) .
Os1A Cl1A 2.402(2) .
Br1A C3A 1.896(8) .
N1A C6A 1.361(10) .
N1A N2A 1.369(9) .
N2A C1A 1.349(10) .
N3A C2A 1.313(10) .
N3A C1A 1.344(10) .
N4A C7A 1.350(10) .
N4A C8A 1.386(11) .
N4A H40A 0.8800 .
N5A C7A 1.339(10) .
N5A C13A 1.398(11) .
C1A C5A 1.424(11) .
C2A C3A 1.437(11) .
C2A H2A 0.9500 .
C3A C4A 1.364(11) .
C4A C5A 1.386(11) .
C4A H4A 0.9500 .
C5A C6A 1.421(11) .
C6A C7A 1.431(11) .
C8A C13A 1.389(13) .
C8A C9A 1.413(14) .
C9A C10A 1.396(15) .
C9A C14A 1.544(15) .
C10A C11A 1.423(16) .
C10A H10A 0.9500 .
C11A C12A 1.398(14) .
C11A H11A 0.9500 .
C12A C13A 1.389(13) .
C12A H12A 0.9500 .
C14A O1X 1.406(9) .
C14A O1A 1.415(9) .
C14A H14A 0.9600 .
C14A H14B 0.9599 .
C14A H14E 0.9600 .
C14A H14F 0.9599 .
C16A C21A 1.415(12) .
C16A C17A 1.418(11) .
C16A C22A 1.493(11) .
C17A C18A 1.428(11) .
C17A H17A 0.9500 .
C18A C19A 1.421(11) .
C18A H18A 0.9500 .
C19A C20A 1.426(12) .
C19A C23A 1.505(12) .
C20A C21A 1.407(12) .
C20A H20A 0.9500 .
C21A H21A 0.9500 .
C22A H22A 0.9800 .
C22A H22B 0.9800 .
C22A H22C 0.9800 .
C23A C24A 1.481(14) .
C23A C25A 1.556(15) .
C23A H23A 1.0000 .
C24A H24A 0.9800 .
C24A H24B 0.9800 .
C24A H24C 0.9800 .
C25A H25A 0.9800 .
C25A H25B 0.9800 .
C25A H25C 0.9800 .
Os1B N5B 2.092(7) .
Os1B N1B 2.095(6) .
Os1B C18B 2.161(8) .
Os1B C20B 2.176(8) .
Os1B C21B 2.198(8) .
Os1B C17B 2.209(8) .
Os1B C19B 2.230(8) .
Os1B C16B 2.257(8) .
Os1B Cl1B 2.407(2) .
Br1B C3B 1.894(8) .
N1B N2B 1.336(8) .
N1B C6B 1.354(10) .
N2B C1B 1.376(10) .
N2B H200 0.8800 .
N3B C2B 1.321(10) .
N3B C1B 1.348(10) .
N4B C7B 1.334(10) .
N4B C8B 1.377(10) .
N4B H40B 0.8800 .
N5B C7B 1.338(10) .
N5B C13B 1.391(9) .
C1B C5B 1.419(11) .
C2B C3B 1.404(11) .
C2B H2B 0.9500 .
C3B C4B 1.391(11) .
C4B C5B 1.418(11) .
C4B H4B 0.9500 .
C5B C6B 1.415(11) .
C6B C7B 1.420(11) .
C8B C13B 1.409(11) .
C8B C9B 1.415(11) .
C9B C10B 1.361(11) .
C9B C14B 1.526(11) .
C10B C11B 1.404(11) .
C10B H10B 0.9500 .
C11B C12B 1.378(11) .
C11B H11B 0.9500 .
C12B C13B 1.387(10) .
C12B H12B 0.9500 .
C14B O1B 1.400(7) .
C14B O1Y 1.405(9) .
C14B H14C 0.9600 .
C14B H14D 0.9600 .
C14B H14G 0.9600 .
C14B H14J 0.9600 .
C16B C21B 1.426(11) .
C16B C17B 1.432(11) .
C16B C22B 1.516(11) .
C17B C18B 1.436(11) .
C17B H17B 0.9500 .
C18B C19B 1.403(11) .
C18B H18B 0.9500 .
C19B C20B 1.423(11) .
C19B C23B 1.519(12) .
C20B C21B 1.426(11) .
C20B H20B 0.9500 .
C21B H21B 0.9500 .
C22B H22D 0.9800 .
C22B H22E 0.9800 .
C22B H22F 0.9800 .
C23B C24B 1.519(12) .
C23B C25B 1.548(12) .
C23B H23B 1.0000 .
C24B H24D 0.9800 .
C24B H24E 0.9800 .
C24B H24F 0.9800 .
C25B H25D 0.9800 .
C25B H25E 0.9800 .
C25B H25F 0.9800 .
O2 C26 1.280(18) .
O2 H2 0.8400 .
C26 H26A 0.9800 .
C26 H26B 0.9800 .
C26 H26C 0.9800 .
O3 O3 1.47(5) 2_666
O1B C15B 1.405(8) .
O1B H14J 0.7056 .
O1B H15E 1.2985 .
C15B H15A 0.9800 .
C15B H15B 0.9800 .
C15B H15C 0.9800 .
C15B H15F 0.9674 .
O1Y C15X 1.406(10) .
O1Y H14C 0.7397 .
C15X H15D 0.9800 .
C15X H15E 0.9800 .
C15X H15F 0.9800 .
C15A O1A 1.402(9) .
C15A H15G 0.9800 .
C15A H15H 0.9800 .
C15A H15I 0.9800 .
O1A H14F 1.2270 .
C15Y O1X 1.400(9) .
C15Y H15G 0.9961 .
C15Y H15I 0.7570 .
C15Y H15J 0.9800 .
C15Y H15K 0.9800 .
C15Y H15L 0.9800 .
O1X H14A 1.2755 .
O1X H15I 1.1502 .

loop_
_geom_torsion_atom_site_label_1
_geom_torsion_atom_site_label_2
_geom_torsion_atom_site_label_3
_geom_torsion_atom_site_label_4
_geom_torsion
N5A Os1A N1A C6A 1.5(6)
C20A Os1A N1A C6A 139.6(6)
C18A Os1A N1A C6A 79.9(7)
C21A Os1A N1A C6A 174.7(6)
C16A Os1A N1A C6A -163.9(6)
C19A Os1A N1A C6A 103.1(6)
Cl1A Os1A N1A C6A -84.1(6)
N5A Os1A N1A N2A 175.3(7)
C20A Os1A N1A N2A -46.6(7)
C18A Os1A N1A N2A -106.4(7)
C21A Os1A N1A N2A -11.5(7)
C16A Os1A N1A N2A 9.9(9)
C19A Os1A N1A N2A -83.1(7)
Cl1A Os1A N1A N2A 89.7(6)
C6A N1A N2A C1A 1.7(8)
Os1A N1A N2A C1A -172.6(5)
N1A Os1A N5A C7A 0.1(6)
C20A Os1A N5A C7A -76.6(8)
C18A Os1A N5A C7A -137.3(7)
C17A Os1A N5A C7A -172.5(6)
C16A Os1A N5A C7A 164.9(6)
C19A Os1A N5A C7A -100.9(7)
Cl1A Os1A N5A C7A 84.9(6)
N1A Os1A N5A C13A 179.2(9)
C20A Os1A N5A C13A 102.6(9)
C18A Os1A N5A C13A 41.9(9)
C17A Os1A N5A C13A 6.7(10)
C16A Os1A N5A C13A -16.0(11)
C19A Os1A N5A C13A 78.3(9)
Cl1A Os1A N5A C13A -95.9(9)
C2A N3A C1A N2A -177.7(7)
C2A N3A C1A C5A 0.5(11)
N1A N2A C1A N3A 176.9(7)
N1A N2A C1A C5A -1.5(9)
C1A N3A C2A C3A -0.5(11)
N3A C2A C3A C4A 0.3(13)
N3A C2A C3A Br1A -179.2(6)
C2A C3A C4A C5A -0.1(11)
Br1A C3A C4A C5A 179.4(6)
C3A C4A C5A C6A 176.0(9)
C3A C4A C5A C1A 0.1(11)
N3A C1A C5A C4A -0.4(12)
N2A C1A C5A C4A 178.0(7)
N3A C1A C5A C6A -177.5(7)
N2A C1A C5A C6A 0.8(9)
N2A N1A C6A C5A -1.2(9)
Os1A N1A C6A C5A 173.8(5)
N2A N1A C6A C7A -177.7(6)
Os1A N1A C6A C7A -2.7(9)
C4A C5A C6A N1A -176.1(9)
C1A C5A C6A N1A 0.2(9)
C4A C5A C6A C7A -1.0(18)
C1A C5A C6A C7A 175.4(10)
C13A N5A C7A N4A -1.4(10)
Os1A N5A C7A N4A 178.0(5)
C13A N5A C7A C6A 179.0(7)
Os1A N5A C7A C6A -1.5(10)
C8A N4A C7A N5A -0.1(11)
C8A N4A C7A C6A 179.4(9)
N1A C6A C7A N5A 2.7(11)
C5A C6A C7A N5A -172.3(9)
N1A C6A C7A N4A -176.7(8)
C5A C6A C7A N4A 8.2(17)
C7A N4A C8A C13A 1.6(11)
C7A N4A C8A C9A -179.3(12)
N4A C8A C9A C10A -177.2(12)
C13A C8A C9A C10A 1.9(19)
N4A C8A C9A C14A 3(2)
C13A C8A C9A C14A -178.4(11)
C8A C9A C10A C11A -1(2)
C14A C9A C10A C11A 179.4(13)
C9A C10A C11A C12A 0(2)
C10A C11A C12A C13A 0.9(19)
C11A C12A C13A C8A 0.1(17)
C11A C12A C13A N5A -179.8(11)
N4A C8A C13A C12A 177.7(10)
C9A C8A C13A C12A -1.6(18)
N4A C8A C13A N5A -2.5(12)
C9A C8A C13A N5A 178.3(11)
C7A N5A C13A C12A -177.8(11)
Os1A N5A C13A C12A 3.0(17)
C7A N5A C13A C8A 2.3(11)
Os1A N5A C13A C8A -176.9(7)
C10A C9A C14A O1X 61.2(17)
C8A C9A C14A O1X -118.5(14)
C10A C9A C14A O1A 117.2(14)
C8A C9A C14A O1A -62.5(16)
N1A Os1A C16A C21A -34.9(7)
N5A Os1A C16A C21A 168.6(5)
C20A Os1A C16A C21A 29.2(5)
C18A Os1A C16A C21A 103.4(6)
C17A Os1A C16A C21A 132.0(7)
C19A Os1A C16A C21A 66.4(5)
Cl1A Os1A C16A C21A -112.9(5)
N1A Os1A C16A C17A -166.9(5)
N5A Os1A C16A C17A 36.6(7)
C20A Os1A C16A C17A -102.8(5)
C18A Os1A C16A C17A -28.6(5)
C21A Os1A C16A C17A -132.0(7)
C19A Os1A C16A C17A -65.6(5)
Cl1A Os1A C16A C17A 115.1(5)
N1A Os1A C16A C22A 79.8(9)
N5A Os1A C16A C22A -76.7(9)
C20A Os1A C16A C22A 143.9(9)
C18A Os1A C16A C22A -141.9(9)
C21A Os1A C16A C22A 114.7(10)
C17A Os1A C16A C22A -113.3(10)
C19A Os1A C16A C22A -178.9(8)
Cl1A Os1A C16A C22A 1.8(8)
C21A C16A C17A C18A -1.2(13)
C22A C16A C17A C18A 178.0(8)
Os1A C16A C17A C18A 52.2(7)
C21A C16A C17A Os1A -53.4(7)
C22A C16A C17A Os1A 125.8(8)
N5A Os1A C17A C16A -157.3(5)
C20A Os1A C17A C16A 66.6(5)
C18A Os1A C17A C16A 133.8(7)
C21A Os1A C17A C16A 29.3(5)
C19A Os1A C17A C16A 104.3(5)
Cl1A Os1A C17A C16A -68.8(5)
N5A Os1A C17A C18A 68.9(5)
C20A Os1A C17A C18A -67.2(5)
C21A Os1A C17A C18A -104.5(5)
C16A Os1A C17A C18A -133.8(7)
C19A Os1A C17A C18A -29.4(5)
Cl1A Os1A C17A C18A 157.5(4)
C16A C17A C18A C19A 3.1(13)
Os1A C17A C18A C19A 56.1(7)
C16A C17A C18A Os1A -53.0(7)
N1A Os1A C18A C19A 38.7(7)
N5A Os1A C18A C19A 110.1(5)
C20A Os1A C18A C19A -29.8(5)
C21A Os1A C18A C19A -66.8(5)
C17A Os1A C18A C19A -131.8(8)
C16A Os1A C18A C19A -103.6(6)
Cl1A Os1A C18A C19A -165.4(4)
N1A Os1A C18A C17A 170.4(5)
N5A Os1A C18A C17A -118.2(5)
C20A Os1A C18A C17A 102.0(6)
C21A Os1A C18A C17A 65.0(5)
C16A Os1A C18A C17A 28.2(5)
C19A Os1A C18A C17A 131.8(8)
Cl1A Os1A C18A C17A -33.7(6)
C17A C18A C19A C20A -4.6(12)
Os1A C18A C19A C20A 51.1(7)
C17A C18A C19A C23A 176.3(8)
Os1A C18A C19A C23A -128.1(8)
C17A C18A C19A Os1A -55.6(7)
N1A Os1A C19A C18A -153.6(5)
N5A Os1A C19A C18A -75.6(5)
C20A Os1A C19A C18A 131.6(8)
C21A Os1A C19A C18A 103.1(6)
C17A Os1A C19A C18A 29.7(5)
C16A Os1A C19A C18A 66.4(5)
Cl1A Os1A C19A C18A 70.4(14)
N1A Os1A C19A C20A 74.8(5)
N5A Os1A C19A C20A 152.8(5)
C18A Os1A C19A C20A -131.6(8)
C21A Os1A C19A C20A -28.5(5)
C17A Os1A C19A C20A -101.9(6)
C16A Os1A C19A C20A -65.2(5)
Cl1A Os1A C19A C20A -61.3(14)
N1A Os1A C19A C23A -39.1(9)
N5A Os1A C19A C23A 38.8(9)
C20A Os1A C19A C23A -114.0(11)
C18A Os1A C19A C23A 114.4(11)
C21A Os1A C19A C23A -142.5(10)
C17A Os1A C19A C23A 144.1(10)
C16A Os1A C19A C23A -179.2(9)
Cl1A Os1A C19A C23A -175.2(9)
C18A C19A C20A C21A 4.4(13)
C23A C19A C20A C21A -176.5(8)
Os1A C19A C20A C21A 56.0(8)
C18A C19A C20A Os1A -51.6(7)
C23A C19A C20A Os1A 127.6(8)
N1A Os1A C20A C21A 116.2(5)
N5A Os1A C20A C21A -173.6(5)
C18A Os1A C20A C21A -103.9(6)
C17A Os1A C20A C21A -66.0(5)
C16A Os1A C20A C21A -29.0(5)
C19A Os1A C20A C21A -133.4(8)
Cl1A Os1A C20A C21A 33.5(6)
N1A Os1A C20A C19A -110.4(5)
N5A Os1A C20A C19A -40.2(7)
C18A Os1A C20A C19A 29.5(5)
C21A Os1A C20A C19A 133.4(8)
C17A Os1A C20A C19A 67.4(5)
C16A Os1A C20A C19A 104.4(5)
Cl1A Os1A C20A C19A 166.9(4)
C19A C20A C21A C16A -2.6(13)
Os1A C20A C21A C16A 53.6(7)
C19A C20A C21A Os1A -56.3(8)
C17A C16A C21A C20A 0.9(12)
C22A C16A C21A C20A -178.2(8)
Os1A C16A C21A C20A -52.5(7)
C17A C16A C21A Os1A 53.4(7)
C22A C16A C21A Os1A -125.8(8)
N1A Os1A C21A C20A -69.9(5)
C18A Os1A C21A C20A 65.9(5)
C17A Os1A C21A C20A 103.1(6)
C16A Os1A C21A C20A 132.5(8)
C19A Os1A C21A C20A 28.7(5)
Cl1A Os1A C21A C20A -157.0(5)
N1A Os1A C21A C16A 157.6(5)
C20A Os1A C21A C16A -132.5(8)
C18A Os1A C21A C16A -66.6(5)
C17A Os1A C21A C16A -29.3(5)
C19A Os1A C21A C16A -103.7(5)
Cl1A Os1A C21A C16A 70.6(5)
C18A C19A C23A C24A 58.0(13)
C20A C19A C23A C24A -121.1(11)
Os1A C19A C23A C24A -32.2(14)
C18A C19A C23A C25A -60.5(12)
C20A C19A C23A C25A 120.4(10)
Os1A C19A C23A C25A -150.7(8)
N5B Os1B N1B N2B 175.1(7)
C18B Os1B N1B N2B -49.0(7)
C20B Os1B N1B N2B -108.2(7)
C17B Os1B N1B N2B -12.8(8)
C19B Os1B N1B N2B -84.4(7)
C16B Os1B N1B N2B 10.1(9)
Cl1B Os1B N1B N2B 89.5(7)
N5B Os1B N1B C6B 4.8(6)
C18B Os1B N1B C6B 140.7(6)
C20B Os1B N1B C6B 81.5(7)
C17B Os1B N1B C6B 176.9(6)
C19B Os1B N1B C6B 105.3(6)
C16B Os1B N1B C6B -160.2(6)
Cl1B Os1B N1B C6B -80.8(6)
C6B N1B N2B C1B 0.6(9)
Os1B N1B N2B C1B -170.3(5)
N1B Os1B N5B C7B -2.7(6)
C18B Os1B N5B C7B -81.5(7)
C20B Os1B N5B C7B -142.5(6)
C21B Os1B N5B C7B -177.4(6)
C19B Os1B N5B C7B -106.0(6)
C16B Os1B N5B C7B 161.3(6)
Cl1B Os1B N5B C7B 81.7(6)
N1B Os1B N5B C13B 177.0(8)
C18B Os1B N5B C13B 98.1(8)
C20B Os1B N5B C13B 37.2(8)
C21B Os1B N5B C13B 2.2(8)
C19B Os1B N5B C13B 73.6(8)
C16B Os1B N5B C13B -19.1(10)
Cl1B Os1B N5B C13B -98.6(8)
C2B N3B C1B N2B -179.1(7)
C2B N3B C1B C5B 3.0(12)
N1B N2B C1B N3B -179.0(7)
N1B N2B C1B C5B -0.8(9)
C1B N3B C2B C3B -0.2(12)
N3B C2B C3B C4B -2.4(13)
N3B C2B C3B Br1B 178.4(6)
C2B C3B C4B C5B 2.1(12)
Br1B C3B C4B C5B -178.7(5)
C3B C4B C5B C6B 177.6(9)
C3B C4B C5B C1B 0.4(11)
N3B C1B C5B C6B 178.8(8)
N2B C1B C5B C6B 0.6(9)
N3B C1B C5B C4B -3.2(12)
N2B C1B C5B C4B 178.6(7)
N2B N1B C6B C5B -0.2(9)
Os1B N1B C6B C5B 172.0(5)
N2B N1B C6B C7B -178.3(6)
Os1B N1B C6B C7B -6.1(9)
C4B C5B C6B N1B -177.6(9)
C1B C5B C6B N1B -0.2(9)
C4B C5B C6B C7B -0.3(18)
C1B C5B C6B C7B 177.1(9)
C8B N4B C7B N5B 0.4(9)
C8B N4B C7B C6B 179.0(8)
C13B N5B C7B N4B -0.5(9)
Os1B N5B C7B N4B 179.2(5)
C13B N5B C7B C6B -179.3(7)
Os1B N5B C7B C6B 0.4(9)
N1B C6B C7B N4B -174.9(8)
C5B C6B C7B N4B 7.9(17)
N1B C6B C7B N5B 3.6(10)
C5B C6B C7B N5B -173.6(9)
C7B N4B C8B C13B -0.2(9)
C7B N4B C8B C9B 179.2(9)
N4B C8B C9B C10B -179.3(9)
C13B C8B C9B C10B -0.1(12)
N4B C8B C9B C14B -1.0(14)
C13B C8B C9B C14B 178.3(7)
C8B C9B C10B C11B 0.5(12)
C14B C9B C10B C11B -177.8(7)
C9B C10B C11B C12B -0.7(13)
C10B C11B C12B C13B 0.3(12)
C11B C12B C13B N5B 179.3(8)
C11B C12B C13B C8B 0.1(12)
C7B N5B C13B C12B -178.9(8)
Os1B N5B C13B C12B 1.4(14)
C7B N5B C13B C8B 0.4(9)
Os1B N5B C13B C8B -179.3(6)
N4B C8B C13B C12B 179.2(7)
C9B C8B C13B C12B -0.2(12)
N4B C8B C13B N5B -0.2(9)
C9B C8B C13B N5B -179.6(7)
C10B C9B C14B O1B 105.8(10)
C8B C9B C14B O1B -72.5(10)
C10B C9B C14B O1Y 15.3(18)
C8B C9B C14B O1Y -162.9(15)
N5B Os1B C16B C21B 34.4(8)
N1B Os1B C16B C21B -170.1(5)
C18B Os1B C16B C21B -102.9(6)
C20B Os1B C16B C21B -29.1(5)
C17B Os1B C16B C21B -132.4(8)
C19B Os1B C16B C21B -66.2(5)
Cl1B Os1B C16B C21B 112.5(5)
N5B Os1B C16B C17B 166.9(5)
N1B Os1B C16B C17B -37.7(7)
C18B Os1B C16B C17B 29.6(5)
C20B Os1B C16B C17B 103.4(6)
C21B Os1B C16B C17B 132.4(8)
C19B Os1B C16B C17B 66.2(5)
Cl1B Os1B C16B C17B -115.1(5)
N5B Os1B C16B C22B -78.9(9)
N1B Os1B C16B C22B 76.5(9)
C18B Os1B C16B C22B 143.8(8)
C20B Os1B C16B C22B -142.4(8)
C21B Os1B C16B C22B -113.3(9)
C17B Os1B C16B C22B 114.2(10)
C19B Os1B C16B C22B -179.5(8)
Cl1B Os1B C16B C22B -0.9(7)
C21B C16B C17B C18B -1.6(12)
C22B C16B C17B C18B -177.3(7)
Os1B C16B C17B C18B -52.7(7)
C21B C16B C17B Os1B 51.2(7)
C22B C16B C17B Os1B -124.5(8)
N1B Os1B C17B C16B 155.7(5)
C18B Os1B C17B C16B -132.4(7)
C20B Os1B C17B C16B -66.3(5)
C21B Os1B C17B C16B -29.0(5)
C19B Os1B C17B C16B -103.4(5)
Cl1B Os1B C17B C16B 68.7(5)
N1B Os1B C17B C18B -72.0(5)
C20B Os1B C17B C18B 66.0(5)
C21B Os1B C17B C18B 103.4(5)
C19B Os1B C17B C18B 28.9(5)
C16B Os1B C17B C18B 132.4(7)
Cl1B Os1B C17B C18B -158.9(4)
C16B C17B C18B C19B -2.9(13)
Os1B C17B C18B C19B -57.5(7)
C16B C17B C18B Os1B 54.7(7)
N5B Os1B C18B C19B -41.7(6)
N1B Os1B C18B C19B -113.2(5)
C20B Os1B C18B C19B 28.9(5)
C21B Os1B C18B C19B 66.4(5)
C17B Os1B C18B C19B 132.1(7)
C16B Os1B C18B C19B 103.2(5)
Cl1B Os1B C18B C19B 163.9(4)
N5B Os1B C18B C17B -173.8(4)
N1B Os1B C18B C17B 114.8(5)
C20B Os1B C18B C17B -103.2(5)
C21B Os1B C18B C17B -65.7(5)
C19B Os1B C18B C17B -132.1(7)
C16B Os1B C18B C17B -28.9(5)
Cl1B Os1B C18B C17B 31.8(6)
C17B C18B C19B C20B 6.4(12)
Os1B C18B C19B C20B -50.5(7)
C17B C18B C19B C23B -175.8(8)
Os1B C18B C19B C23B 127.3(8)
C17B C18B C19B Os1B 56.9(7)
N5B Os1B C19B C18B 150.9(5)
N1B Os1B C19B C18B 73.0(5)
C20B Os1B C19B C18B -133.0(7)
C21B Os1B C19B C18B -103.3(5)
C17B Os1B C19B C18B -29.8(5)
C16B Os1B C19B C18B -66.5(5)
Cl1B Os1B C19B C18B -73.5(12)
N5B Os1B C19B C20B -76.1(5)
N1B Os1B C19B C20B -154.0(5)
C18B Os1B C19B C20B 133.0(7)
C21B Os1B C19B C20B 29.7(5)
C17B Os1B C19B C20B 103.2(5)
C16B Os1B C19B C20B 66.4(5)
Cl1B Os1B C19B C20B 59.5(13)
N5B Os1B C19B C23B 34.0(8)
N1B Os1B C19B C23B -43.9(8)
C18B Os1B C19B C23B -116.9(10)
C20B Os1B C19B C23B 110.1(10)
C21B Os1B C19B C23B 139.9(8)
C17B Os1B C19B C23B -146.6(9)
C16B Os1B C19B C23B 176.6(8)
Cl1B Os1B C19B C23B 169.6(7)
C18B C19B C20B C21B -5.6(12)
C23B C19B C20B C21B 176.5(7)
Os1B C19B C20B C21B -55.9(7)
C18B C19B C20B Os1B 50.3(7)
C23B C19B C20B Os1B -127.6(7)
N5B Os1B C20B C19B 109.4(5)
N1B Os1B C20B C19B 39.3(7)
C18B Os1B C20B C19B -28.5(5)
C21B Os1B C20B C19B -131.7(7)
C17B Os1B C20B C19B -66.3(5)
C16B Os1B C20B C19B -103.1(5)
Cl1B Os1B C20B C19B -166.3(4)
N5B Os1B C20B C21B -118.9(5)
N1B Os1B C20B C21B 171.0(5)
C18B Os1B C20B C21B 103.1(5)
C17B Os1B C20B C21B 65.3(5)
C19B Os1B C20B C21B 131.7(7)
C16B Os1B C20B C21B 28.6(5)
Cl1B Os1B C20B C21B -34.6(6)
C19B C20B C21B C16B 1.4(12)
Os1B C20B C21B C16B -55.2(7)
C19B C20B C21B Os1B 56.6(7)
C17B C16B C21B C20B 2.3(12)
C22B C16B C21B C20B 178.0(7)
Os1B C16B C21B C20B 53.6(7)
C17B C16B C21B Os1B -51.3(7)
C22B C16B C21B Os1B 124.4(7)
N5B Os1B C21B C20B 68.2(5)
C18B Os1B C21B C20B -66.2(5)
C17B Os1B C21B C20B -103.9(6)
C19B Os1B C21B C20B -29.5(5)
C16B Os1B C21B C20B -132.9(8)
Cl1B Os1B C21B C20B 156.1(4)
N5B Os1B C21B C16B -158.9(5)
C18B Os1B C21B C16B 66.8(5)
C20B Os1B C21B C16B 132.9(8)
C17B Os1B C21B C16B 29.0(5)
C19B Os1B C21B C16B 103.5(6)
Cl1B Os1B C21B C16B -70.9(5)
C18B C19B C23B C24B 9.4(12)
C20B C19B C23B C24B -172.8(8)
Os1B C19B C23B C24B 100.4(9)
C18B C19B C23B C25B -115.9(9)
C20B C19B C23B C25B 61.9(10)
Os1B C19B C23B C25B -25.0(11)
O1Y C14B O1B C15B 42.7(16)
C9B C14B O1B C15B -71.2(11)
O1B C14B O1Y C15X -32(3)
C9B C14B O1Y C15X 79(3)
O1X C14A O1A C15A 35.9(13)
C9A C14A O1A C15A -57.1(14)
O1A C14A O1X C15Y -14(3)
C9A C14A O1X C15Y 91(3)
